data_7151701
loop_
_publ_author_name
'Smith, Catherine J.'
'Nikbin, Nikzad'
'Ley, Steven V.'
'Lange, Heiko'
'Baxendale, Ian R.'

_publ_section_title
;
 A fully automated, multistep flow synthesis of
 5-amino-4-cyano-1,2,3-triazoles.
;
_journal_issue 6
_journal_name_full 'Organic &amp; biomolecular chemistry'
_journal_page_first 1938
_journal_page_last 1947
_journal_paper_doi 10.1039/C0OB00815J
_journal_volume 9
_journal_year 2011
_chemical_formula_moiety 'C10 H9 N5 O'
_chemical_formula_sum 'C10 H9 N5 O'
_chemical_formula_weight 215.22
_chemical_name_systematic
;
?
;
_space_group_IT_number 15
_symmetry_cell_setting monoclinic
_symmetry_space_group_name_Hall '-C 2yc'
_symmetry_space_group_name_H-M 'C 1 2/c 1'
_atom_sites_solution_hydrogens geom
_atom_sites_solution_primary direct
_atom_sites_solution_secondary difmap
_audit_creation_method SHELXL-97
_cell_angle_alpha 90.00
_cell_angle_beta 94.99(3)
_cell_angle_gamma 90.00
_cell_formula_units_Z 8
_cell_length_a 27.8326(7)
_cell_length_b 6.2301(2)
_cell_length_c 11.8916(3)
_cell_measurement_reflns_used 6875
_cell_measurement_temperature 180(2)
_cell_measurement_theta_max 32.03
_cell_measurement_theta_min 1.02
_cell_volume 2054.19(14)
_computing_cell_refinement 'HKL Scalepack (Otwinowski & Minor 1997)'
_computing_data_collection 'Collect (Nonius B.V. 1998)'
_computing_data_reduction
;
HKL Denzo and Scalepack (Otwinowski & Minor 1997)
;
_computing_publication_material 'SHELXL-97 (Sheldrick 1997)'
_computing_structure_refinement 'SHELXL-97 (Sheldrick 1997)'
_computing_structure_solution 'SIR-92 (Altomare et al. 1994)'
_diffrn_ambient_temperature 180(2)
_diffrn_measured_fraction_theta_full 0.992
_diffrn_measured_fraction_theta_max 0.992
_diffrn_measurement_device_type 'Nonius Kappa CCD'
_diffrn_measurement_method 'Thin slice \w and \f scans'
_diffrn_radiation_source 'fine-focus sealed tube'
_diffrn_radiation_type MoK\a
_diffrn_radiation_wavelength 0.71073
_diffrn_reflns_av_R_equivalents 0.0360
_diffrn_reflns_av_sigmaI/netI 0.0356
_diffrn_reflns_limit_h_max 41
_diffrn_reflns_limit_h_min -40
_diffrn_reflns_limit_k_max 9
_diffrn_reflns_limit_k_min -8
_diffrn_reflns_limit_l_max 17
_diffrn_reflns_limit_l_min -15
_diffrn_reflns_number 10352
_diffrn_reflns_theta_full 32.00
_diffrn_reflns_theta_max 32.00
_diffrn_reflns_theta_min 3.62
_exptl_absorpt_coefficient_mu 0.098
_exptl_absorpt_correction_T_max 0.990
_exptl_absorpt_correction_T_min 0.910
_exptl_absorpt_correction_type multi-scan
_exptl_absorpt_process_details
;
multi-scan from symmetry-related measurements
Sortav (Blessing 1995)
;
_exptl_crystal_colour colourless
_exptl_crystal_density_diffrn 1.392
_exptl_crystal_density_method 'not measured'
_exptl_crystal_description block
_exptl_crystal_F_000 896
_exptl_crystal_size_max 0.30
_exptl_crystal_size_mid 0.16
_exptl_crystal_size_min 0.12
_refine_diff_density_max 0.344
_refine_diff_density_min -0.241
_refine_diff_density_rms 0.046
_refine_ls_extinction_method none
_refine_ls_goodness_of_fit_ref 1.043
_refine_ls_hydrogen_treatment constr
_refine_ls_matrix_type full
_refine_ls_number_parameters 146
_refine_ls_number_reflns 3544
_refine_ls_number_restraints 0
_refine_ls_restrained_S_all 1.043
_refine_ls_R_factor_all 0.0593
_refine_ls_R_factor_gt 0.0465
_refine_ls_shift/su_max 0.001
_refine_ls_shift/su_mean 0.000
_refine_ls_structure_factor_coef Fsqd
_refine_ls_weighting_details 'calc w=1/[\s^2^(Fo^2^)+(0.0530P)^2^+1.4080P] where P=(Fo^2^+2Fc^2^)/3'
_refine_ls_weighting_scheme calc
_refine_ls_wR_factor_gt 0.1161
_refine_ls_wR_factor_ref 0.1257
_reflns_number_gt 2918
_reflns_number_total 3544
_reflns_threshold_expression >2sigma(I)
_cod_data_source_file C0OB00815J.TXT
_cod_data_source_block sl0926
_cod_original_cell_volume 2054.20(15)
_cod_original_sg_symbol_H-M C2/c
_cod_database_code 7151701

loop_
_symmetry_equiv_pos_as_xyz
'x, y, z'
'-x, y, -z+1/2'
'x+1/2, y+1/2, z'
'-x+1/2, y+1/2, -z+1/2'
'-x, -y, -z'
'x, -y, z-1/2'
'-x+1/2, -y+1/2, -z'
'x+1/2, -y+1/2, z-1/2'

loop_
_atom_site_label
_atom_site_type_symbol
_atom_site_fract_x
_atom_site_fract_y
_atom_site_fract_z
_atom_site_U_iso_or_equiv
_atom_site_adp_type
_atom_site_occupancy
_atom_site_symmetry_multiplicity
_atom_site_calc_flag
_atom_site_refinement_flags
_atom_site_disorder_assembly
_atom_site_disorder_group
O1 O 0.21531(3) 0.19323(14) 0.59637(7) 0.03023(19) Uani 1 1 d . . .
N1 N 0.10347(3) 0.43184(15) 0.94082(7) 0.02308(18) Uani 1 1 d . . .
N2 N 0.10677(4) 0.33486(17) 1.04552(8) 0.0295(2) Uani 1 1 d . . .
N3 N 0.07796(4) 0.43723(17) 1.10660(8) 0.0281(2) Uani 1 1 d . . .
N4 N -0.00184(4) 0.8746(2) 1.11955(9) 0.0378(3) Uani 1 1 d . . .
N5 N 0.05977(4) 0.71391(17) 0.84355(8) 0.0308(2) Uani 1 1 d . . .
H5A H 0.0734 0.6878 0.7809 0.037 Uiso 1 1 calc R . .
H5B H 0.0385 0.8182 0.8456 0.037 Uiso 1 1 calc R . .
C1 C 0.07136(4) 0.59506(16) 0.93572(8) 0.02126(19) Uani 1 1 d . . .
C2 C 0.05561(4) 0.59947(17) 1.04393(8) 0.0228(2) Uani 1 1 d . . .
C3 C 0.02364(4) 0.74836(19) 1.08746(8) 0.0266(2) Uani 1 1 d . . .
C4 C 0.13256(4) 0.36354(17) 0.85358(8) 0.0223(2) Uani 1 1 d . . .
C5 C 0.17310(4) 0.4813(2) 0.83253(10) 0.0310(2) Uani 1 1 d . . .
H5 H 0.1823 0.6034 0.8773 0.037 Uiso 1 1 calc R . .
C6 C 0.20001(4) 0.4192(2) 0.74569(10) 0.0322(3) Uani 1 1 d . . .
H6 H 0.2277 0.4996 0.7301 0.039 Uiso 1 1 calc R . .
C7 C 0.18660(4) 0.23842(17) 0.68078(8) 0.0231(2) Uani 1 1 d . . .
C6' C 0.14659(4) 0.11832(18) 0.70382(9) 0.0261(2) Uani 1 1 d . . .
H6' H 0.1379 -0.0066 0.6610 0.031 Uiso 1 1 calc R . .
C5' C 0.11934(4) 0.18348(19) 0.79072(9) 0.0265(2) Uani 1 1 d . . .
H5' H 0.0916 0.1038 0.8067 0.032 Uiso 1 1 calc R . .
C8 C 0.20311(5) 0.0091(2) 0.52848(11) 0.0384(3) Uani 1 1 d . . .
H8A H 0.2262 -0.0062 0.4712 0.058 Uiso 1 1 calc R . .
H8B H 0.1705 0.0262 0.4913 0.058 Uiso 1 1 calc R . .
H8C H 0.2043 -0.1193 0.5763 0.058 Uiso 1 1 calc R . .

loop_
_atom_site_aniso_label
_atom_site_aniso_U_11
_atom_site_aniso_U_22
_atom_site_aniso_U_33
_atom_site_aniso_U_23
_atom_site_aniso_U_13
_atom_site_aniso_U_12
O1 0.0308(4) 0.0327(4) 0.0293(4) -0.0091(3) 0.0144(3) -0.0046(3)
N1 0.0277(4) 0.0242(4) 0.0181(4) 0.0003(3) 0.0063(3) 0.0033(3)
N2 0.0366(5) 0.0327(5) 0.0199(4) 0.0042(3) 0.0065(3) 0.0084(4)
N3 0.0343(5) 0.0312(5) 0.0195(4) 0.0019(3) 0.0068(3) 0.0060(4)
N4 0.0475(6) 0.0406(6) 0.0272(5) 0.0028(4) 0.0145(4) 0.0138(5)
N5 0.0448(6) 0.0294(5) 0.0197(4) 0.0039(3) 0.0102(4) 0.0126(4)
C1 0.0253(4) 0.0212(4) 0.0178(4) -0.0013(3) 0.0050(3) 0.0002(4)
C2 0.0266(5) 0.0252(5) 0.0173(4) -0.0007(3) 0.0056(3) 0.0008(4)
C3 0.0318(5) 0.0304(5) 0.0186(4) 0.0012(4) 0.0076(4) 0.0028(4)
C4 0.0244(4) 0.0236(5) 0.0196(4) -0.0008(3) 0.0060(3) 0.0030(4)
C5 0.0313(5) 0.0310(6) 0.0319(5) -0.0120(4) 0.0089(4) -0.0066(4)
C6 0.0285(5) 0.0338(6) 0.0361(6) -0.0113(5) 0.0124(4) -0.0099(4)
C7 0.0234(4) 0.0249(5) 0.0217(4) -0.0026(4) 0.0061(3) 0.0007(4)
C6' 0.0287(5) 0.0243(5) 0.0263(5) -0.0057(4) 0.0086(4) -0.0040(4)
C5' 0.0279(5) 0.0259(5) 0.0272(5) -0.0037(4) 0.0099(4) -0.0042(4)
C8 0.0476(7) 0.0364(7) 0.0339(6) -0.0127(5) 0.0191(5) -0.0068(6)

loop_
_atom_type_symbol
_atom_type_description
_atom_type_scat_dispersion_real
_atom_type_scat_dispersion_imag
_atom_type_scat_source
C C 0.0033 0.0016 'International Tables Vol C Tables 4.2.6.8 and 6.1.1.4'
H H 0.0000 0.0000 'International Tables Vol C Tables 4.2.6.8 and 6.1.1.4'
N N 0.0061 0.0033 'International Tables Vol C Tables 4.2.6.8 and 6.1.1.4'
O O 0.0106 0.0060 'International Tables Vol C Tables 4.2.6.8 and 6.1.1.4'

loop_
_geom_angle_atom_site_label_1
_geom_angle_atom_site_label_2
_geom_angle_atom_site_label_3
_geom_angle
_geom_angle_site_symmetry_1
_geom_angle_site_symmetry_3
_geom_angle_publ_flag
C7 O1 C8 117.12(9) . . ?
C1 N1 N2 111.21(8) . . ?
C1 N1 C4 127.09(9) . . ?
N2 N1 C4 121.68(9) . . ?
N3 N2 N1 107.13(9) . . ?
N2 N3 C2 109.36(9) . . ?
C1 N5 H5A 120.0 . . ?
C1 N5 H5B 120.0 . . ?
H5A N5 H5B 120.0 . . ?
N5 C1 N1 124.34(9) . . ?
N5 C1 C2 132.19(10) . . ?
N1 C1 C2 103.47(9) . . ?
N3 C2 C1 108.81(9) . . ?
N3 C2 C3 123.66(9) . . ?
C1 C2 C3 127.49(10) . . ?
N4 C3 C2 177.31(12) . . ?
C5' C4 C5 121.00(9) . . ?
C5' C4 N1 119.48(9) . . ?
C5 C4 N1 119.51(10) . . ?
C6 C5 C4 119.26(10) . . ?
C6 C5 H5 120.4 . . ?
C4 C5 H5 120.4 . . ?
C5 C6 C7 120.13(10) . . ?
C5 C6 H6 119.9 . . ?
C7 C6 H6 119.9 . . ?
O1 C7 C6' 124.37(10) . . ?
O1 C7 C6 115.26(9) . . ?
C6' C7 C6 120.37(10) . . ?
C7 C6' C5' 119.12(10) . . ?
C7 C6' H6' 120.4 . . ?
C5' C6' H6' 120.4 . . ?
C4 C5' C6' 120.10(10) . . ?
C4 C5' H5' 120.0 . . ?
C6' C5' H5' 120.0 . . ?
O1 C8 H8A 109.5 . . ?
O1 C8 H8B 109.5 . . ?
H8A C8 H8B 109.5 . . ?
O1 C8 H8C 109.5 . . ?
H8A C8 H8C 109.5 . . ?
H8B C8 H8C 109.5 . . ?

loop_
_geom_bond_atom_site_label_1
_geom_bond_atom_site_label_2
_geom_bond_distance
_geom_bond_site_symmetry_2
_geom_bond_publ_flag
O1 C7 1.3658(12) . ?
O1 C8 1.4269(15) . ?
N1 C1 1.3517(13) . ?
N1 N2 1.3797(12) . ?
N1 C4 1.4348(13) . ?
N2 N3 1.2957(13) . ?
N3 C2 1.3722(14) . ?
N4 C3 1.1466(15) . ?
N5 C1 1.3387(13) . ?
N5 H5A 0.8800 . ?
N5 H5B 0.8800 . ?
C1 C2 1.3953(13) . ?
C2 C3 1.4145(15) . ?
C4 C5' 1.3801(15) . ?
C4 C5 1.3870(16) . ?
C5 C6 1.3827(16) . ?
C5 H5 0.9500 . ?
C6 C7 1.3977(15) . ?
C6 H6 0.9500 . ?
C7 C6' 1.3884(15) . ?
C6' C5' 1.3945(14) . ?
C6' H6' 0.9500 . ?
C5' H5' 0.9500 . ?
C8 H8A 0.9800 . ?
C8 H8B 0.9800 . ?
C8 H8C 0.9800 . ?

loop_
_geom_torsion_atom_site_label_1
_geom_torsion_atom_site_label_2
_geom_torsion_atom_site_label_3
_geom_torsion_atom_site_label_4
_geom_torsion
_geom_torsion_site_symmetry_1
_geom_torsion_site_symmetry_2
_geom_torsion_site_symmetry_3
_geom_torsion_site_symmetry_4
_geom_torsion_publ_flag
C1 N1 N2 N3 -1.18(13) . . . . ?
C4 N1 N2 N3 177.19(10) . . . . ?
N1 N2 N3 C2 0.19(13) . . . . ?
N2 N1 C1 N5 -178.03(11) . . . . ?
C4 N1 C1 N5 3.71(18) . . . . ?
N2 N1 C1 C2 1.61(12) . . . . ?
C4 N1 C1 C2 -176.65(10) . . . . ?
N2 N3 C2 C1 0.81(13) . . . . ?
N2 N3 C2 C3 -176.79(11) . . . . ?
N5 C1 C2 N3 178.14(12) . . . . ?
N1 C1 C2 N3 -1.46(12) . . . . ?
N5 C1 C2 C3 -4.4(2) . . . . ?
N1 C1 C2 C3 176.02(11) . . . . ?
N3 C2 C3 N4 155(3) . . . . ?
C1 C2 C3 N4 -22(3) . . . . ?
C1 N1 C4 C5' -102.16(13) . . . . ?
N2 N1 C4 C5' 79.74(14) . . . . ?
C1 N1 C4 C5 76.83(15) . . . . ?
N2 N1 C4 C5 -101.27(13) . . . . ?
C5' C4 C5 C6 1.29(19) . . . . ?
N1 C4 C5 C6 -177.69(11) . . . . ?
C4 C5 C6 C7 -0.6(2) . . . . ?
C8 O1 C7 C6' -0.40(17) . . . . ?
C8 O1 C7 C6 179.59(11) . . . . ?
C5 C6 C7 O1 179.18(12) . . . . ?
C5 C6 C7 C6' -0.83(19) . . . . ?
O1 C7 C6' C5' -178.47(11) . . . . ?
C6 C7 C6' C5' 1.55(18) . . . . ?
C5 C4 C5' C6' -0.57(18) . . . . ?
N1 C4 C5' C6' 178.41(10) . . . . ?
C7 C6' C5' C4 -0.85(17) . . . . ?

loop_
_cod_related_entry_id
_cod_related_entry_database
_cod_related_entry_code
1 ChemSpider 29434971
